data_7704019
loop_
_publ_author_name
'Hachem, Hadi'
'Bellec, Nathalie'
'Fourmigu\'e, Marc'
'Lorcy, Dominique'

_publ_section_title
;
 Hydrogen bonding interactions in single component molecular conductors
 based on metal (Ni, Au) bis(dithiolene) complexes.
;
_journal_issue 18
_journal_name_full 'Dalton transactions (Cambridge, England : 2003)'
_journal_page_first 6056
_journal_page_last 6064
_journal_paper_doi 10.1039/d0dt00960a
_journal_volume 49
_journal_year 2020
_chemical_formula_moiety 'C5 H5 N Ni0.50 O S4'
_chemical_formula_sum 'C5 H5 N Ni0.5 O S4'
_chemical_formula_weight 252.69
_space_group_IT_number 14
_space_group_name_Hall '-P 2yn'
_space_group_name_H-M_alt 'P 1 21/n 1'
_symmetry_cell_setting monoclinic
_symmetry_Int_Tables_number 14
_symmetry_space_group_name_Hall '-P 2yn'
_symmetry_space_group_name_H-M 'P 1 21/n 1'
_atom_sites_solution_hydrogens geom
_atom_sites_solution_primary 'direct - structure invariant direct methods'
_atom_sites_solution_secondary 'direct - structure invariant direct methods'
_audit_conform_dict_location ftp://ftp.iucr.org/pub/cif_core.dic
_audit_conform_dict_name cif_core.dic
_audit_conform_dict_version 2.4.3
_audit_creation_date 2019-04-02T15:15:34-00:00
_audit_creation_method 'WinGX routine CIF_UPDATE'
_audit_update_record
;
2020-03-12 deposited with the CCDC.	2020-04-08 downloaded from the CCDC.
;
_cell_angle_alpha 90
_cell_angle_beta 92.475(2)
_cell_angle_gamma 90
_cell_formula_units_Z 4
_cell_length_a 5.0235(3)
_cell_length_b 27.1171(19)
_cell_length_c 6.1914(4)
_cell_measurement_reflns_used 1748
_cell_measurement_temperature 296(2)
_cell_measurement_theta_max 27.15
_cell_measurement_theta_min 3
_cell_measurement_wavelength 0.71073
_cell_volume 842.62(9)
_computing_cell_refinement 'Bruker APEX2 (Bruker, 2014)'
_computing_data_collection 'Bruker APEX2 (Bruker, 2014)'
_computing_data_reduction 'Bruker APEX2 (Bruker, 2014)'
_computing_molecular_graphics 'Ortep for Windows (Farrugia, 2012)'
_computing_publication_material 'WinGX publication routines (Farrugia, 2012)'
_computing_structure_refinement 'SHELXL-2014/7 (Sheldrick, 2014)'
_computing_structure_solution 'SIR-2014 (Burla et al., 2014)'
_diffrn_ambient_temperature 296(2)
_diffrn_detector 'CCD plate'
_diffrn_measured_fraction_theta_full 0.997
_diffrn_measured_fraction_theta_max 0.995
_diffrn_measurement_device_type 'APEXII, Bruker-AXS'
_diffrn_measurement_method 'CCD rotation images, thick slices'
_diffrn_orient_matrix_UB_11 0.110745
_diffrn_orient_matrix_UB_12 -0.030261
_diffrn_orient_matrix_UB_13 0.025357
_diffrn_orient_matrix_UB_21 0.161177
_diffrn_orient_matrix_UB_22 0.021048
_diffrn_orient_matrix_UB_23 0.028427
_diffrn_orient_matrix_UB_31 -0.038183
_diffrn_orient_matrix_UB_32 0.001076
_diffrn_orient_matrix_UB_33 0.157114
_diffrn_radiation_monochromator graphite
_diffrn_radiation_probe x-ray
_diffrn_radiation_source 'fine-focus sealed tube'
_diffrn_radiation_type MoK\a
_diffrn_radiation_wavelength 0.71073
_diffrn_reflns_av_R_equivalents 0.0351
_diffrn_reflns_av_unetI/netI 0.0498
_diffrn_reflns_Laue_measured_fraction_full 0.997
_diffrn_reflns_Laue_measured_fraction_max 0.995
_diffrn_reflns_limit_h_max 6
_diffrn_reflns_limit_h_min -5
_diffrn_reflns_limit_k_max 35
_diffrn_reflns_limit_k_min -28
_diffrn_reflns_limit_l_max 4
_diffrn_reflns_limit_l_min -8
_diffrn_reflns_number 4281
_diffrn_reflns_point_group_measured_fraction_full 0.997
_diffrn_reflns_point_group_measured_fraction_max 0.995
_diffrn_reflns_theta_full 25.242
_diffrn_reflns_theta_max 27.484
_diffrn_reflns_theta_min 3.005
_diffrn_standards_number 0
_exptl_absorpt_coefficient_mu 2.148
_exptl_absorpt_correction_T_max 0.979
_exptl_absorpt_correction_T_min 0.814
_exptl_absorpt_correction_type multi-scan
_exptl_absorpt_process_details
;
  [Sheldrick, G.M. (2014). SADABS Bruker AXS Inc., Madison, Wisconsin, USA]
;
_exptl_crystal_colour black
_exptl_crystal_density_diffrn 1.992
_exptl_crystal_density_method 'not measured'
_exptl_crystal_description plate
_exptl_crystal_F_000 512
_exptl_crystal_size_max 0.16
_exptl_crystal_size_mid 0.08
_exptl_crystal_size_min 0.01
_refine_diff_density_max 0.551
_refine_diff_density_min -0.401
_refine_diff_density_rms 0.085
_refine_ls_extinction_method none
_refine_ls_goodness_of_fit_ref 1.037
_refine_ls_hydrogen_treatment mixed
_refine_ls_matrix_type full
_refine_ls_number_constraints 0
_refine_ls_number_parameters 107
_refine_ls_number_reflns 1920
_refine_ls_number_restraints 0
_refine_ls_restrained_S_all 1.037
_refine_ls_R_factor_all 0.0563
_refine_ls_R_factor_gt 0.0395
_refine_ls_shift/su_max 0.002
_refine_ls_shift/su_mean 0
_refine_ls_structure_factor_coef Fsqd
_refine_ls_weighting_details 'w=1/[\s^2^(Fo^2^)+(0.0415P)^2^+0.3343P] where P=(Fo^2^+2Fc^2^)/3'
_refine_ls_weighting_scheme calc
_refine_ls_wR_factor_gt 0.0888
_refine_ls_wR_factor_ref 0.094
_reflns_Friedel_coverage 0
_reflns_number_gt 1523
_reflns_number_total 1920
_reflns_threshold_expression 'I > 2\s(I)'
_cod_data_source_file d0dt00960a2.cif
_cod_data_source_block Ni(HOEttzdt)2
_cod_depositor_comments 'Adding full bibliography for 7704019--7704021.cif.'
_cod_original_sg_symbol_H-M 'P 21/n'
_cod_original_formula_sum 'C5 H5 N Ni0.50 O S4'
_cod_database_code 7704019

loop_
_symmetry_equiv_pos_as_xyz
'x, y, z'
'-x+1/2, y+1/2, -z+1/2'
'-x, -y, -z'
'x-1/2, -y-1/2, z-1/2'

loop_
_atom_site_label
_atom_site_type_symbol
_atom_site_fract_x
_atom_site_fract_y
_atom_site_fract_z
_atom_site_U_iso_or_equiv
_atom_site_adp_type
_atom_site_occupancy
_atom_site_site_symmetry_order
_atom_site_calc_flag
_atom_site_refinement_flags_posn
_atom_site_refinement_flags_adp
_atom_site_refinement_flags_occupancy
_atom_site_disorder_assembly
_atom_site_disorder_group
C1 C 0.3995(6) 1.06165(12) -0.2216(5) 0.0296(7) Uani 1 1 d . . . . .
C2 C 0.3631(5) 1.08823(12) -0.0320(5) 0.0292(7) Uani 1 1 d . . . . .
C3 C 0.6550(5) 1.13662(12) -0.1787(5) 0.0300(7) Uani 1 1 d . . . . .
C4 C 1.0079(6) 1.18362(15) -0.4497(6) 0.0426(9) Uani 1 1 d . . . . .
H4A H 1.1928 1.194 -0.4375 0.051 Uiso 1 1 calc R U . . .
H4B H 1.0038 1.1497 -0.4991 0.051 Uiso 1 1 calc R U . . .
C5 C 0.8605(7) 1.21555(17) -0.6151(6) 0.0487(10) Uani 1 1 d . . . . .
H5A H 0.8661 1.2495 -0.5657 0.058 Uiso 1 1 calc R U . . .
H5B H 0.9512 1.214 -0.75 0.058 Uiso 1 1 calc R U . . .
N1 N 0.5127(4) 1.13091(10) -0.0077(4) 0.0338(6) Uani 1 1 d . . . . .
O1 O 0.5910(4) 1.20143(11) -0.6537(4) 0.0526(7) Uani 1 1 d . . . . .
H1 H 0.5819(6) 1.1738(14) -0.755(5) 0.079 Uiso 1 1 calc R U . . .
S1 S 0.24008(16) 1.00840(3) -0.27667(14) 0.0342(2) Uani 1 1 d . . . . .
S2 S 0.14510(15) 1.06725(3) 0.15063(13) 0.0349(2) Uani 1 1 d . . . . .
S3 S 0.62314(16) 1.09214(3) -0.37920(14) 0.0376(2) Uani 1 1 d . . . . .
S4 S 0.86722(16) 1.18686(3) -0.18707(14) 0.0407(2) Uani 1 1 d . . . . .
Ni1 Ni 0 1 0 0.02867(18) Uani 1 2 d S . P . .

loop_
_atom_site_aniso_label
_atom_site_aniso_U_11
_atom_site_aniso_U_22
_atom_site_aniso_U_33
_atom_site_aniso_U_23
_atom_site_aniso_U_13
_atom_site_aniso_U_12
C1 0.0297(14) 0.0255(17) 0.0334(17) 0.0020(15) -0.0008(12) 0.0042(12)
C2 0.0283(15) 0.0264(18) 0.0326(17) 0.0025(14) -0.0033(12) 0.0006(12)
C3 0.0280(14) 0.0264(18) 0.0353(18) -0.0006(14) -0.0021(13) 0.0005(12)
C4 0.0337(17) 0.047(2) 0.048(2) -0.0060(18) 0.0132(15) -0.0033(15)
C5 0.050(2) 0.059(3) 0.037(2) -0.0008(19) 0.0042(16) -0.0166(18)
N1 0.0310(13) 0.0297(16) 0.0409(17) -0.0004(13) 0.0018(12) -0.0060(11)
O1 0.0452(14) 0.062(2) 0.0501(16) -0.0103(14) 0.0023(12) -0.0006(13)
S1 0.0388(4) 0.0283(5) 0.0356(5) -0.0054(4) 0.0032(3) -0.0058(3)
S2 0.0394(4) 0.0327(5) 0.0331(4) -0.0045(4) 0.0051(3) -0.0074(3)
S3 0.0419(4) 0.0344(5) 0.0370(5) -0.0057(4) 0.0089(4) -0.0056(4)
S4 0.0447(5) 0.0401(6) 0.0376(5) -0.0030(4) 0.0050(4) -0.0160(4)
Ni1 0.0303(3) 0.0243(3) 0.0312(3) -0.0006(3) -0.0015(2) -0.0033(2)

loop_
_atom_type_symbol
_atom_type_description
_atom_type_scat_dispersion_real
_atom_type_scat_dispersion_imag
_atom_type_scat_source
C C 0.0033 0.0016 'International Tables Vol C Tables 4.2.6.8 and 6.1.1.4'
H H 0 0 'International Tables Vol C Tables 4.2.6.8 and 6.1.1.4'
N N 0.0061 0.0033 'International Tables Vol C Tables 4.2.6.8 and 6.1.1.4'
O O 0.0106 0.006 'International Tables Vol C Tables 4.2.6.8 and 6.1.1.4'
S S 0.1246 0.1234 'International Tables Vol C Tables 4.2.6.8 and 6.1.1.4'
Ni Ni 0.3393 1.1124 'International Tables Vol C Tables 4.2.6.8 and 6.1.1.4'

loop_
_geom_angle_atom_site_label_1
_geom_angle_atom_site_label_2
_geom_angle_atom_site_label_3
_geom_angle
_geom_angle_site_symmetry_1
_geom_angle_site_symmetry_3
_geom_angle_publ_flag
C2 C1 S1 122.4(2) . . ?
C2 C1 S3 109.9(2) . . ?
S1 C1 S3 127.7(2) . . ?
N1 C2 C1 115.6(3) . . ?
N1 C2 S2 124.6(2) . . ?
C1 C2 S2 119.8(2) . . ?
N1 C3 S4 118.3(2) . . ?
N1 C3 S3 117.3(2) . . ?
S4 C3 S3 124.32(18) . . ?
C5 C4 S4 112.5(2) . . ?
C5 C4 H4A 109.1 . . ?
S4 C4 H4A 109.1 . . ?
C5 C4 H4B 109.1 . . ?
S4 C4 H4B 109.1 . . ?
H4A C4 H4B 107.8 . . ?
O1 C5 C4 113.4(3) . . ?
O1 C5 H5A 108.9 . . ?
C4 C5 H5A 108.9 . . ?
O1 C5 H5B 108.9 . . ?
C4 C5 H5B 108.9 . . ?
H5A C5 H5B 107.7 . . ?
C3 N1 C2 108.9(3) . . ?
C5 O1 H1 109.5 . . ?
C1 S1 Ni1 102.02(11) . . ?
C2 S2 Ni1 102.11(12) . . ?
C1 S3 C3 88.31(15) . . ?
C3 S4 C4 104.74(17) . . ?
S1 Ni1 S1 180.00(2) . 3_575 ?
S1 Ni1 S2 86.32(3) . 3_575 ?
S1 Ni1 S2 93.67(3) 3_575 3_575 ?
S1 Ni1 S2 93.68(3) . . ?
S1 Ni1 S2 86.33(3) 3_575 . ?
S2 Ni1 S2 180.00(3) 3_575 . ?

loop_
_geom_bond_atom_site_label_1
_geom_bond_atom_site_label_2
_geom_bond_distance
_geom_bond_site_symmetry_2
_geom_bond_publ_flag
C1 C2 1.396(4) . ?
C1 S1 1.679(3) . ?
C1 S3 1.730(3) . ?
C2 N1 1.385(4) . ?
C2 S2 1.705(3) . ?
C3 N1 1.312(4) . ?
C3 S4 1.732(3) . ?
C3 S3 1.733(3) . ?
C4 C5 1.510(5) . ?
C4 S4 1.803(3) . ?
C4 H4A 0.97 . ?
C4 H4B 0.97 . ?
C5 O1 1.417(4) . ?
C5 H5A 0.97 . ?
C5 H5B 0.97 . ?
O1 H1 0.98(5) . ?
S1 Ni1 2.1492(8) . ?
S2 Ni1 2.1605(9) . ?
Ni1 S1 2.1492(8) 3_575 ?
Ni1 S2 2.1605(9) 3_575 ?

loop_
_geom_torsion_atom_site_label_1
_geom_torsion_atom_site_label_2
_geom_torsion_atom_site_label_3
_geom_torsion_atom_site_label_4
_geom_torsion
_geom_torsion_site_symmetry_1
_geom_torsion_site_symmetry_2
_geom_torsion_site_symmetry_3
_geom_torsion_site_symmetry_4
_geom_torsion_publ_flag
S1 C1 C2 N1 178.7(2) . . . . ?
S3 C1 C2 N1 -1.7(3) . . . . ?
S1 C1 C2 S2 -1.3(4) . . . . ?
S3 C1 C2 S2 178.33(16) . . . . ?
S4 C4 C5 O1 -62.2(4) . . . . ?
S4 C3 N1 C2 -178.6(2) . . . . ?
S3 C3 N1 C2 -0.2(3) . . . . ?
C1 C2 N1 C3 1.2(4) . . . . ?
S2 C2 N1 C3 -178.8(2) . . . . ?
C2 C1 S1 Ni1 1.1(3) . . . . ?
S3 C1 S1 Ni1 -178.45(18) . . . . ?
N1 C2 S2 Ni1 -179.3(2) . . . . ?
C1 C2 S2 Ni1 0.7(3) . . . . ?
C2 C1 S3 C3 1.2(2) . . . . ?
S1 C1 S3 C3 -179.2(2) . . . . ?
N1 C3 S3 C1 -0.7(3) . . . . ?
S4 C3 S3 C1 177.7(2) . . . . ?
N1 C3 S4 C4 -176.6(2) . . . . ?
S3 C3 S4 C4 5.0(3) . . . . ?
C5 C4 S4 C3 95.7(3) . . . . ?
